data_7702150
loop_
_publ_author_name
'Escobedo-Cruz, Francisco V'
'Hughbanks, Timothy'

_publ_section_title
;
 New coordination networks containing trinuclear lanthanide complexes and
 hexacyanometallates.
;
_journal_issue 19
_journal_name_full 'Dalton transactions (Cambridge, England : 2003)'
_journal_page_first 6831
_journal_page_last 6841
_journal_paper_doi 10.1039/c7dt02541f
_journal_volume 47
_journal_year 2018
_chemical_formula_moiety '0.5(C60 H108 Fe2 N24 O18 Tb6)'
_chemical_formula_sum 'C30 H54 Fe N12 O9 Tb3'
_chemical_formula_weight 1259.46
_space_group_crystal_system orthorhombic
_space_group_IT_number 62
_space_group_name_Hall '-P 2ac 2n'
_space_group_name_H-M_alt 'P n m a'
_atom_sites_solution_hydrogens mixed
_atom_sites_solution_primary iterative
_audit_creation_date 2018-02-15
_audit_creation_method
;
Olex2 1.2
(compiled 2017.08.10 svn.r3461 for OlexSys, GUI svn.r5381)
;
_audit_update_record
;
2018-02-16 deposited with the CCDC.
2018-04-13 downloaded from the CCDC.
;
_cell_angle_alpha 90
_cell_angle_beta 90
_cell_angle_gamma 90
_cell_formula_units_Z 4
_cell_length_a 16.359(3)
_cell_length_b 18.917(3)
_cell_length_c 14.106(2)
_cell_measurement_reflns_used 6546
_cell_measurement_temperature 150
_cell_measurement_theta_max 24.78
_cell_measurement_theta_min 2.19
_cell_volume 4365.3(12)
_computing_cell_refinement 'SAINT v8.27A (Bruker, 2012)'
_computing_data_collection 'Bruker-Axs ApexII'
_computing_data_reduction 'SAINT v8.27A (Bruker, 2012)'
_computing_molecular_graphics 'Olex2 (Dolomanov et al., 2009)'
_computing_publication_material 'Olex2 (Dolomanov et al., 2009)'
_computing_structure_refinement 'ShelXL (Sheldrick, 2015)'
_computing_structure_solution 'olex2.solve (Bourhis et al., 2015)'
_diffrn_ambient_temperature 150
_diffrn_detector 'CCD area detector'
_diffrn_detector_area_resol_mean 5.6
_diffrn_detector_type 'Bruker SMART CCD 6000 area detector'
_diffrn_measured_fraction_theta_full 0.822
_diffrn_measured_fraction_theta_max 0.994
_diffrn_measurement_device 'three-circle diffractometer'
_diffrn_measurement_device_type 'Bruker APEX-II CCD'
_diffrn_measurement_method '\f and \w scans'
_diffrn_radiation_monochromator graphite
_diffrn_radiation_probe x-ray
_diffrn_radiation_type MoK\a
_diffrn_radiation_wavelength 0.71073
_diffrn_reflns_av_R_equivalents 0.0731
_diffrn_reflns_av_unetI/netI 0.0323
_diffrn_reflns_Laue_measured_fraction_full 0.822
_diffrn_reflns_Laue_measured_fraction_max 0.994
_diffrn_reflns_limit_h_max 18
_diffrn_reflns_limit_h_min -18
_diffrn_reflns_limit_k_max 21
_diffrn_reflns_limit_k_min -21
_diffrn_reflns_limit_l_max 15
_diffrn_reflns_limit_l_min -15
_diffrn_reflns_number 37251
_diffrn_reflns_point_group_measured_fraction_full 0.822
_diffrn_reflns_point_group_measured_fraction_max 0.994
_diffrn_reflns_theta_full 25.242
_diffrn_reflns_theta_max 23.558
_diffrn_reflns_theta_min 2.153
_diffrn_source 'sealed X-ray tube'
_diffrn_source_target Mo
_diffrn_source_type 'Incoatec I\ms'
_diffrn_standards_number 0
_exptl_absorpt_coefficient_mu 5.186
_exptl_absorpt_correction_T_max 0.7451
_exptl_absorpt_correction_T_min 0.5958
_exptl_absorpt_correction_type multi-scan
_exptl_absorpt_process_details
;
SADABS-2012/1 (Bruker,2012) was used for absorption correction.
wR2(int) was 0.0929 before and 0.0670 after correction.
The Ratio of minimum to maximum transmission is 0.7996.
The \l/2 correction factor is 0.0015.
;
_exptl_crystal_colour 'clear light orange'
_exptl_crystal_colour_lustre clear
_exptl_crystal_colour_modifier light
_exptl_crystal_colour_primary orange
_exptl_crystal_density_diffrn 1.916
_exptl_crystal_description trapezoid
_exptl_crystal_F_000 2444
_exptl_crystal_size_max 0.127
_exptl_crystal_size_mid 0.082
_exptl_crystal_size_min 0.042
_refine_diff_density_max 0.842
_refine_diff_density_min -0.784
_refine_diff_density_rms 0.115
_refine_ls_extinction_method none
_refine_ls_goodness_of_fit_ref 1.048
_refine_ls_hydrogen_treatment constr
_refine_ls_matrix_type full
_refine_ls_number_parameters 280
_refine_ls_number_reflns 3353
_refine_ls_number_restraints 0
_refine_ls_restrained_S_all 1.048
_refine_ls_R_factor_all 0.0340
_refine_ls_R_factor_gt 0.0259
_refine_ls_shift/su_max 0.001
_refine_ls_shift/su_mean 0.000
_refine_ls_structure_factor_coef Fsqd
_refine_ls_weighting_details 'w=1/[\s^2^(Fo^2^)+(0.0187P)^2^+11.9238P] where P=(Fo^2^+2Fc^2^)/3'
_refine_ls_weighting_scheme calc
_refine_ls_wR_factor_gt 0.0528
_refine_ls_wR_factor_ref 0.0558
_reflns_Friedel_coverage 0.000
_reflns_number_gt 2864
_reflns_number_total 3353
_reflns_threshold_expression 'I > 2\s(I)'
_cod_data_source_file c7dt02541f1.cif
_cod_data_source_block C30H54N12O9Tb3Fe
_cod_original_cell_volume 4365.1(13)
_cod_database_code 7702150
_shelxl_version_number 2014-1
_shelx_space_group_comment
;
The symmetry employed for this shelxl refinement is uniquely defined
by the following loop, which should always be used as a source of
symmetry information in preference to the above space-group names.
They are only intended as comments.
;
_olex2_refinement_description
;
1. Fixed Uiso
 At 1.2 times of:
  All C(H) groups
 At 1.5 times of:
  All C(H,H,H) groups, All O(H,H) groups
2. Others
 Fixed Sof: H1a(0.5) H1b(0.5) H2a(0.5) H2b(0.5) H3a(0.5) H3b(0.5)
3.a Rotating group:
 O1(H1a,H1b), O2(H2a,H2b), O3(H3a,H3b)
3.b Ternary CH refined with riding coordinates:
 C8AA(H8AA), C12(H12), C0AA(H0AA), C1AA(H1AA), C9AA(H9AA), C4AA(H4AA)
3.c Idealised Me refined as rotating group:
 C2AA(H2Aa,H2Ab,H2Ac), C3AA(H3Aa,H3Ab,H3Ac), C14(H14a,H14b,H14c), C5AA(H5Aa,
 H5Ab,H5Ac), C13(H13a,H13b,H13c), C6AA(H6Aa,H6Ab,H6Ac)
;
_olex2_submission_special_instructions 'No special instructions were received'

loop_
_space_group_symop_operation_xyz
'x, y, z'
'-x+1/2, -y, z+1/2'
'x+1/2, -y+1/2, -z+1/2'
'-x, y+1/2, -z'
'-x, -y, -z'
'x-1/2, y, -z-1/2'
'-x-1/2, y-1/2, z-1/2'
'x, -y-1/2, z'

loop_
_atom_site_label
_atom_site_type_symbol
_atom_site_fract_x
_atom_site_fract_y
_atom_site_fract_z
_atom_site_U_iso_or_equiv
_atom_site_adp_type
_atom_site_occupancy
_atom_site_site_symmetry_order
_atom_site_calc_flag
_atom_site_refinement_flags_posn
_atom_site_refinement_flags_adp
_atom_site_refinement_flags_occupancy
Tb3 Tb 0.83602(2) 0.7500 0.50862(2) 0.01314(10) Uani 1 2 d S T P
Tb2 Tb 0.67311(2) 0.7500 0.32480(2) 0.01730(11) Uani 1 2 d S T P
Tb1 Tb 0.61881(2) 0.7500 0.57899(2) 0.01740(10) Uani 1 2 d S T P
O4 O 0.73774(19) 0.81636(17) 0.5835(2) 0.0156(8) Uani 1 1 d . . .
O6 O 0.78218(19) 0.81663(17) 0.3828(2) 0.0153(8) Uani 1 1 d . . .
O5 O 0.6096(2) 0.81733(19) 0.4414(2) 0.0199(8) Uani 1 1 d . . .
N8 N 0.5925(3) 0.8869(2) 0.6180(3) 0.0244(11) Uani 1 1 d . . .
C8AA C 0.6235(3) 0.8918(3) 0.4458(4) 0.0231(13) Uani 1 1 d . . .
H8AA H 0.5706 0.9159 0.4309 0.028 Uiso 1 1 calc R . .
C12 C 0.7970(3) 0.9142(3) 0.4943(3) 0.0186(12) Uani 1 1 d . . .
H12 H 0.8012 0.9669 0.4956 0.022 Uiso 1 1 calc R . .
C0AA C 0.7366(3) 0.8909(3) 0.5698(4) 0.0192(12) Uani 1 1 d . . .
H0AA H 0.7527 0.9137 0.6310 0.023 Uiso 1 1 calc R . .
C1AA C 0.6858(3) 0.9152(3) 0.3720(3) 0.0210(12) Uani 1 1 d . . .
H1AA H 0.6852 0.9680 0.3685 0.025 Uiso 1 1 calc R . .
N7 N 0.8797(2) 0.8833(2) 0.5162(3) 0.0187(10) Uani 1 1 d . . .
N6 N 0.6619(3) 0.8864(2) 0.2770(3) 0.0225(10) Uani 1 1 d . . .
C2AA C 0.5796(3) 0.9112(3) 0.2500(4) 0.0320(14) Uani 1 1 d . . .
H2AA H 0.5672 0.8956 0.1853 0.048 Uiso 1 1 calc GR . .
H2AB H 0.5779 0.9630 0.2529 0.048 Uiso 1 1 calc GR . .
H2AC H 0.5391 0.8916 0.2939 0.048 Uiso 1 1 calc GR . .
C3AA C 0.9101(3) 0.9095(3) 0.6084(4) 0.0277(14) Uani 1 1 d . . .
H3AA H 0.8719 0.8958 0.6587 0.041 Uiso 1 1 calc GR . .
H3AB H 0.9146 0.9611 0.6063 0.041 Uiso 1 1 calc GR . .
H3AC H 0.9640 0.8890 0.6213 0.041 Uiso 1 1 calc GR . .
C14 C 0.9395(3) 0.9066(3) 0.4436(4) 0.0263(13) Uani 1 1 d . . .
H14A H 0.9947 0.8930 0.4634 0.039 Uiso 1 1 calc GR . .
H14B H 0.9366 0.9581 0.4367 0.039 Uiso 1 1 calc GR . .
H14C H 0.9266 0.8841 0.3828 0.039 Uiso 1 1 calc GR . .
C5AA C 0.7195(3) 0.9125(3) 0.2033(3) 0.0257(13) Uani 1 1 d . . .
H5AA H 0.7729 0.8897 0.2117 0.039 Uiso 1 1 calc GR . .
H5AB H 0.7257 0.9638 0.2093 0.039 Uiso 1 1 calc GR . .
H5AC H 0.6980 0.9010 0.1403 0.039 Uiso 1 1 calc GR . .
C9AA C 0.6502(3) 0.9156(3) 0.5449(3) 0.0213(13) Uani 1 1 d . . .
H9AA H 0.6486 0.9684 0.5475 0.026 Uiso 1 1 calc R . .
C4AA C 0.7730(3) 0.8910(3) 0.3946(3) 0.0174(12) Uani 1 1 d . . .
H4AA H 0.8107 0.9149 0.3489 0.021 Uiso 1 1 calc R . .
C13 C 0.5090(3) 0.9141(4) 0.6013(4) 0.0401(17) Uani 1 1 d . . .
H13A H 0.4892 0.8972 0.5398 0.060 Uiso 1 1 calc GR . .
H13B H 0.5099 0.9659 0.6015 0.060 Uiso 1 1 calc GR . .
H13C H 0.4726 0.8972 0.6516 0.060 Uiso 1 1 calc GR . .
C6AA C 0.6172(4) 0.9101(3) 0.7142(4) 0.0316(14) Uani 1 1 d . . .
H6AA H 0.5743 0.8975 0.7597 0.047 Uiso 1 1 calc GR . .
H6AB H 0.6250 0.9615 0.7145 0.047 Uiso 1 1 calc GR . .
H6AC H 0.6684 0.8868 0.7319 0.047 Uiso 1 1 calc GR . .
Fe1 Fe 0.65939(6) 0.7500 0.94661(7) 0.0177(2) Uani 1 2 d S T P
O1 O 0.4712(3) 0.7500 0.5613(4) 0.0449(18) Uani 1 2 d S T P
H1A H 0.4584 0.7593 0.5024 0.067 Uiso 0.5 1 d GR . .
H1B H 0.4501 0.7850 0.5935 0.067 Uiso 0.5 1 d GR . .
O2 O 0.5466(3) 0.7500 0.2359(4) 0.0330(14) Uani 1 2 d S T P
H2A H 0.5091 0.7231 0.2646 0.049 Uiso 0.5 1 d GR . .
H2B H 0.5534 0.7289 0.1798 0.049 Uiso 0.5 1 d GR . .
N1 N 0.5810(4) 0.7500 0.7482(4) 0.0217(14) Uani 1 2 d S T P
C1 C 0.6113(4) 0.7500 0.8216(5) 0.0183(17) Uani 1 2 d S T P
C5 C 0.6596(4) 0.8522(4) 0.9475(4) 0.0426(18) Uani 1 1 d . . .
N5 N 0.6599(6) 0.9131(4) 0.9500(5) 0.105(3) Uani 1 1 d . . .
N2 N 0.7176(4) 0.7500 0.1548(4) 0.0245(15) Uani 1 2 d S T P
C2 C 0.7003(5) 0.7500 0.0745(6) 0.0236(18) Uani 1 2 d S T P
O3 O 0.8996(3) 0.7500 0.6654(3) 0.0256(13) Uani 1 2 d S T P
H3A H 0.9468 0.7251 0.6653 0.038 Uiso 0.5 1 d GR . .
H3B H 0.8686 0.7263 0.7080 0.038 Uiso 0.5 1 d GR . .
C4 C 0.7641(6) 0.7500 0.8848(6) 0.061(4) Uani 1 2 d S T P
N4 N 0.8249(5) 0.7500 0.8452(6) 0.133(7) Uani 1 2 d S T P
N3 N 0.9847(4) 0.7500 0.4725(4) 0.0195(14) Uani 1 2 d S T P
C3 C 1.0512(5) 0.7500 0.5009(5) 0.0174(16) Uani 1 2 d S T P

loop_
_atom_site_aniso_label
_atom_site_aniso_U_11
_atom_site_aniso_U_22
_atom_site_aniso_U_33
_atom_site_aniso_U_23
_atom_site_aniso_U_13
_atom_site_aniso_U_12
Tb3 0.01019(18) 0.0189(2) 0.01034(18) 0.000 -0.00052(14) 0.000
Tb2 0.01178(18) 0.0302(2) 0.00996(19) 0.000 -0.00118(14) 0.000
Tb1 0.01155(19) 0.0286(2) 0.01208(19) 0.000 0.00139(14) 0.000
O4 0.0144(18) 0.018(2) 0.0149(18) 0.0011(16) -0.0002(14) 0.0029(15)
O6 0.0136(18) 0.015(2) 0.0169(18) 0.0014(15) -0.0010(15) 0.0015(15)
O5 0.0177(19) 0.029(2) 0.0125(19) 0.0036(16) 0.0006(15) -0.0017(16)
N8 0.020(2) 0.037(3) 0.017(2) 0.001(2) 0.008(2) 0.010(2)
C8AA 0.019(3) 0.031(3) 0.020(3) 0.006(2) 0.000(2) 0.010(3)
C12 0.023(3) 0.016(3) 0.017(3) -0.001(2) 0.001(2) 0.000(2)
C0AA 0.020(3) 0.024(3) 0.014(3) -0.003(2) 0.002(2) 0.003(2)
C1AA 0.024(3) 0.028(3) 0.011(3) 0.005(2) 0.001(2) 0.007(2)
N7 0.016(2) 0.025(3) 0.016(2) -0.0005(19) -0.0007(18) -0.0024(19)
N6 0.021(2) 0.036(3) 0.011(2) 0.005(2) -0.0014(19) 0.004(2)
C2AA 0.025(3) 0.051(4) 0.020(3) 0.006(3) -0.002(3) 0.011(3)
C3AA 0.020(3) 0.036(4) 0.028(3) -0.009(3) -0.005(3) -0.001(3)
C14 0.020(3) 0.032(4) 0.027(3) 0.004(3) 0.003(2) 0.000(3)
C5AA 0.027(3) 0.035(4) 0.015(3) 0.005(3) 0.003(2) 0.002(3)
C9AA 0.026(3) 0.024(3) 0.015(3) 0.002(2) 0.007(2) 0.008(2)
C4AA 0.018(3) 0.017(3) 0.017(3) 0.005(2) 0.002(2) 0.000(2)
C13 0.029(3) 0.059(5) 0.032(4) 0.007(3) 0.012(3) 0.026(3)
C6AA 0.046(4) 0.032(4) 0.016(3) -0.001(3) 0.009(3) -0.003(3)
Fe1 0.0173(6) 0.0259(6) 0.0098(5) 0.000 0.0001(4) 0.000
O1 0.019(3) 0.098(6) 0.017(3) 0.000 -0.002(3) 0.000
O2 0.022(3) 0.061(4) 0.016(3) 0.000 -0.009(2) 0.000
N1 0.022(4) 0.029(4) 0.014(4) 0.000 -0.001(3) 0.000
C1 0.019(4) 0.020(4) 0.016(4) 0.000 0.006(3) 0.000
C5 0.074(5) 0.040(4) 0.014(3) 0.003(3) -0.008(3) -0.023(4)
N5 0.231(11) 0.035(4) 0.050(4) 0.005(3) -0.033(5) -0.050(5)
N2 0.020(4) 0.040(4) 0.014(4) 0.000 -0.002(3) 0.000
C2 0.023(4) 0.028(5) 0.020(5) 0.000 0.005(4) 0.000
O3 0.019(3) 0.042(4) 0.015(3) 0.000 0.003(2) 0.000
C4 0.018(5) 0.149(12) 0.015(5) 0.000 -0.012(4) 0.000
N4 0.017(5) 0.35(2) 0.027(5) 0.000 -0.005(4) 0.000
N3 0.012(3) 0.026(4) 0.021(4) 0.000 0.002(3) 0.000
C3 0.022(4) 0.019(4) 0.011(4) 0.000 0.005(3) 0.000

loop_
_atom_type_symbol
_atom_type_description
_atom_type_scat_dispersion_real
_atom_type_scat_dispersion_imag
_atom_type_scat_source
C C 0.0033 0.0016 'International Tables Vol C Tables 4.2.6.8 and 6.1.1.4'
H H 0.0000 0.0000 'International Tables Vol C Tables 4.2.6.8 and 6.1.1.4'
Fe Fe 0.3463 0.8444 'International Tables Vol C Tables 4.2.6.8 and 6.1.1.4'
N N 0.0061 0.0033 'International Tables Vol C Tables 4.2.6.8 and 6.1.1.4'
O O 0.0106 0.0060 'International Tables Vol C Tables 4.2.6.8 and 6.1.1.4'
Tb Tb -0.1723 4.1537 'International Tables Vol C Tables 4.2.6.8 and 6.1.1.4'

loop_
_geom_angle_atom_site_label_1
_geom_angle_atom_site_label_2
_geom_angle_atom_site_label_3
_geom_angle
_geom_angle_site_symmetry_1
_geom_angle_site_symmetry_3
Tb1 Tb3 Tb2 59.821(14) . .
O4 Tb3 Tb2 79.58(8) . .
O4 Tb3 Tb2 79.58(8) 8_575 .
O4 Tb3 Tb1 37.08(8) 8_575 .
O4 Tb3 Tb1 37.08(8) . .
O4 Tb3 O4 66.24(16) . 8_575
O4 Tb3 O6 112.24(11) . 8_575
O4 Tb3 O6 77.99(11) 8_575 8_575
O4 Tb3 O6 77.99(11) . .
O4 Tb3 O6 112.24(11) 8_575 .
O4 Tb3 N7 134.19(12) . 8_575
O4 Tb3 N7 69.30(12) . .
O4 Tb3 N7 134.19(12) 8_575 .
O4 Tb3 N7 69.30(12) 8_575 8_575
O4 Tb3 O3 83.20(13) . .
O4 Tb3 O3 83.20(13) 8_575 .
O4 Tb3 N3 141.20(10) 8_575 .
O4 Tb3 N3 141.20(10) . .
O6 Tb3 Tb2 37.26(8) 8_575 .
O6 Tb3 Tb2 37.26(8) . .
O6 Tb3 Tb1 80.91(8) . .
O6 Tb3 Tb1 80.91(8) 8_575 .
O6 Tb3 O6 64.93(16) 8_575 .
O6 Tb3 N7 67.48(12) . .
O6 Tb3 N7 130.47(12) 8_575 .
O6 Tb3 N7 67.48(12) 8_575 8_575
O6 Tb3 N7 130.47(12) . 8_575
O6 Tb3 O3 147.52(8) 8_575 .
O6 Tb3 O3 147.52(8) . .
O6 Tb3 N3 102.24(14) . .
O6 Tb3 N3 102.24(14) 8_575 .
N7 Tb3 Tb2 102.92(9) . .
N7 Tb3 Tb2 102.92(9) 8_575 .
N7 Tb3 Tb1 104.55(9) . .
N7 Tb3 Tb1 104.55(9) 8_575 .
N7 Tb3 N7 148.03(18) 8_575 .
O3 Tb3 Tb2 159.41(12) . .
O3 Tb3 Tb1 99.59(12) . .
O3 Tb3 N7 81.21(9) . 8_575
O3 Tb3 N7 81.21(9) . .
O3 Tb3 N3 76.65(18) . .
N3 Tb3 Tb2 123.95(14) . .
N3 Tb3 Tb1 176.23(14) . .
N3 Tb3 N7 75.04(9) . 8_575
N3 Tb3 N7 75.04(9) . .
Tb1 Tb2 Tb3 59.700(13) . .
O6 Tb2 Tb3 37.55(8) 8_575 .
O6 Tb2 Tb3 37.55(8) . .
O6 Tb2 Tb1 80.99(8) 8_575 .
O6 Tb2 Tb1 80.99(8) . .
O6 Tb2 O6 65.41(15) . 8_575
O6 Tb2 N6 131.49(12) . 8_575
O6 Tb2 N6 131.49(12) 8_575 .
O6 Tb2 N6 67.63(12) 8_575 8_575
O6 Tb2 N6 67.63(12) . .
O6 Tb2 O2 146.71(8) 8_575 .
O6 Tb2 O2 146.71(8) . .
O6 Tb2 N2 96.53(14) . .
O6 Tb2 N2 96.53(14) 8_575 .
O5 Tb2 Tb3 80.04(8) . .
O5 Tb2 Tb3 80.04(8) 8_575 .
O5 Tb2 Tb1 37.44(8) . .
O5 Tb2 Tb1 37.44(8) 8_575 .
O5 Tb2 O6 78.33(11) . .
O5 Tb2 O6 78.33(11) 8_575 8_575
O5 Tb2 O6 112.94(11) 8_575 .
O5 Tb2 O6 112.94(11) . 8_575
O5 Tb2 O5 66.43(17) 8_575 .
O5 Tb2 N6 67.61(12) . .
O5 Tb2 N6 132.58(12) 8_575 .
O5 Tb2 N6 67.61(12) 8_575 8_575
O5 Tb2 N6 132.58(12) . 8_575
O5 Tb2 O2 89.09(14) . .
O5 Tb2 O2 89.09(14) 8_575 .
O5 Tb2 N2 143.76(10) 8_575 .
O5 Tb2 N2 143.76(10) . .
N6 Tb2 Tb3 103.01(9) 8_575 .
N6 Tb2 Tb3 103.01(9) . .
N6 Tb2 Tb1 103.21(9) . .
N6 Tb2 Tb1 103.21(9) 8_575 .
N6 Tb2 N6 149.67(18) . 8_575
O2 Tb2 Tb3 166.99(13) . .
O2 Tb2 Tb1 107.29(13) . .
O2 Tb2 N6 79.08(9) . 8_575
O2 Tb2 N6 79.08(9) . .
O2 Tb2 N2 75.67(19) . .
N2 Tb2 Tb3 117.34(14) . .
N2 Tb2 Tb1 177.04(14) . .
N2 Tb2 N6 77.19(9) . .
N2 Tb2 N6 77.19(9) . 8_575
Tb3 Tb1 Tb2 60.479(9) . .
O4 Tb1 Tb3 36.72(8) . .
O4 Tb1 Tb3 36.73(8) 8_575 .
O4 Tb1 Tb2 79.92(8) . .
O4 Tb1 Tb2 79.92(8) 8_575 .
O4 Tb1 O4 65.63(15) . 8_575
O4 Tb1 O5 77.34(11) 8_575 8_575
O4 Tb1 O5 111.98(11) 8_575 .
O4 Tb1 O5 111.98(11) . 8_575
O4 Tb1 O5 77.34(11) . .
O4 Tb1 N8 66.78(12) . .
O4 Tb1 N8 130.71(12) 8_575 .
O4 Tb1 N8 66.78(12) 8_575 8_575
O4 Tb1 N8 130.71(12) . 8_575
O4 Tb1 O1 146.97(8) . .
O4 Tb1 O1 146.97(8) 8_575 .
O4 Tb1 N1 100.59(14) . .
O4 Tb1 N1 100.59(14) 8_575 .
O5 Tb1 Tb3 80.68(8) 8_575 .
O5 Tb1 Tb3 80.68(8) . .
O5 Tb1 Tb2 37.42(8) 8_575 .
O5 Tb1 Tb2 37.42(8) . .
O5 Tb1 O5 66.39(17) 8_575 .
O5 Tb1 N8 68.41(12) 8_575 8_575
O5 Tb1 N8 68.41(12) . .
O5 Tb1 N8 133.57(13) . 8_575
O5 Tb1 N8 133.57(13) 8_575 .
O5 Tb1 O1 81.35(14) 8_575 .
O5 Tb1 O1 81.35(14) . .
O5 Tb1 N1 142.31(11) 8_575 .
O5 Tb1 N1 142.31(11) . .
N8 Tb1 Tb3 102.10(9) . .
N8 Tb1 Tb3 102.10(9) 8_575 .
N8 Tb1 Tb2 103.74(9) 8_575 .
N8 Tb1 Tb2 103.74(9) . .
N8 Tb1 N8 149.83(18) 8_575 .
O1 Tb1 Tb3 158.48(13) . .
O1 Tb1 Tb2 98.00(13) . .
O1 Tb1 N8 82.05(10) . .
O1 Tb1 N8 82.05(10) . 8_575
O1 Tb1 N1 81.4(2) . .
N1 Tb1 Tb3 120.13(14) . .
N1 Tb1 Tb2 179.39(14) . .
N1 Tb1 N8 76.19(9) . .
N1 Tb1 N8 76.19(9) . 8_575
Tb3 O4 Tb1 106.20(13) . .
C0AA O4 Tb3 119.2(3) . .
C0AA O4 Tb1 121.5(3) . .
Tb2 O6 Tb3 105.19(12) . .
C4AA O6 Tb3 118.8(3) . .
C4AA O6 Tb2 119.6(3) . .
Tb2 O5 Tb1 105.14(14) . .
C8AA O5 Tb2 120.0(3) . .
C8AA O5 Tb1 119.6(3) . .
C9AA N8 Tb1 96.2(3) . .
C13 N8 Tb1 116.8(4) . .
C13 N8 C9AA 110.3(4) . .
C13 N8 C6AA 107.1(4) . .
C6AA N8 Tb1 115.5(3) . .
C6AA N8 C9AA 110.6(4) . .
O5 C8AA C1AA 111.4(4) . .
O5 C8AA C9AA 112.0(4) . .
C1AA C8AA C9AA 110.3(4) . .
C0AA C12 C4AA 113.3(4) . .
N7 C12 C0AA 109.1(4) . .
N7 C12 C4AA 108.0(4) . .
O4 C0AA C12 112.0(4) . .
O4 C0AA C9AA 110.3(4) . .
C12 C0AA C9AA 110.5(4) . .
C8AA C1AA C4AA 113.2(4) . .
N6 C1AA C8AA 109.3(4) . .
N6 C1AA C4AA 108.7(4) . .
C12 N7 Tb3 96.9(3) . .
C3AA N7 Tb3 116.8(3) . .
C3AA N7 C12 110.7(4) . .
C3AA N7 C14 106.6(4) . .
C14 N7 Tb3 115.9(3) . .
C14 N7 C12 109.6(4) . .
C1AA N6 Tb2 96.2(3) . .
C2AA N6 Tb2 115.8(3) . .
C2AA N6 C1AA 110.7(4) . .
C2AA N6 C5AA 107.0(4) . .
C5AA N6 Tb2 116.9(3) . .
C5AA N6 C1AA 109.8(4) . .
N8 C9AA C8AA 110.0(4) . .
N8 C9AA C0AA 108.2(4) . .
C0AA C9AA C8AA 112.5(4) . .
O6 C4AA C12 111.4(4) . .
O6 C4AA C1AA 111.7(4) . .
C12 C4AA C1AA 110.3(4) . .
C1 Fe1 C5 90.37(17) . .
C1 Fe1 C5 90.38(17) . 8_575
C5 Fe1 C5 179.2(3) . 8_575
C2 Fe1 C1 176.3(3) 1_556 .
C2 Fe1 C5 89.62(17) 1_556 8_575
C2 Fe1 C5 89.62(17) 1_556 .
C4 Fe1 C1 87.1(3) . .
C4 Fe1 C5 90.1(2) . 8_575
C4 Fe1 C5 90.1(2) . .
C4 Fe1 C2 96.6(3) . 1_556
C3 Fe1 C1 88.6(3) 6_557 .
C3 Fe1 C5 89.9(2) 6_557 .
C3 Fe1 C5 89.9(2) 6_557 8_575
C3 Fe1 C2 87.7(3) 6_557 1_556
C3 Fe1 C4 175.7(3) 6_557 .
C1 N1 Tb1 139.9(6) . .
N1 C1 Fe1 178.5(6) . .
N5 C5 Fe1 178.6(6) . .
C2 N2 Tb2 149.1(6) . .
N2 C2 Fe1 173.7(7) . 1_554
N4 C4 Fe1 177.6(8) . .
C3 N3 Tb3 147.9(5) . .
N3 C3 Fe1 177.6(6) . 6_657

loop_
_geom_bond_atom_site_label_1
_geom_bond_atom_site_label_2
_geom_bond_distance
_geom_bond_site_symmetry_2
Tb3 Tb2 3.7183(6) .
Tb3 Tb1 3.6893(7) .
Tb3 O4 2.297(3) .
Tb3 O4 2.297(3) 8_575
Tb3 O6 2.348(3) 8_575
Tb3 O6 2.348(3) .
Tb3 N7 2.623(4) .
Tb3 N7 2.623(4) 8_575
Tb3 O3 2.445(5) .
Tb3 N3 2.485(6) .
Tb2 Tb1 3.6939(8) .
Tb2 O6 2.333(3) .
Tb2 O6 2.333(3) 8_575
Tb2 O5 2.325(3) .
Tb2 O5 2.325(3) 8_575
Tb2 N6 2.673(4) .
Tb2 N6 2.673(4) 8_575
Tb2 O2 2.420(5) .
Tb2 N2 2.507(6) .
Tb1 O4 2.316(3) .
Tb1 O4 2.316(3) 8_575
Tb1 O5 2.326(3) 8_575
Tb1 O5 2.326(3) .
Tb1 N8 2.683(5) .
Tb1 N8 2.683(5) 8_575
Tb1 O1 2.428(5) .
Tb1 N1 2.465(6) .
O4 C0AA 1.423(6) .
O6 C4AA 1.425(6) .
O5 C8AA 1.428(6) .
N8 C9AA 1.499(6) .
N8 C13 1.479(7) .
N8 C6AA 1.482(7) .
C8AA C1AA 1.523(7) .
C8AA C9AA 1.533(7) .
C12 C0AA 1.519(7) .
C12 N7 1.505(6) .
C12 C4AA 1.524(7) .
C0AA C9AA 1.531(7) .
C1AA N6 1.499(6) .
C1AA C4AA 1.531(7) .
N7 C3AA 1.478(6) .
N7 C14 1.483(6) .
N6 C2AA 1.476(6) .
N6 C5AA 1.487(6) .
Fe1 C1 1.930(8) .
Fe1 C5 1.934(7) .
Fe1 C5 1.934(7) 8_575
Fe1 C2 1.924(8) 1_556
Fe1 C4 1.922(10) .
Fe1 C3 1.919(8) 6_557
N1 C1 1.149(9) .
C5 N5 1.152(9) .
N2 C2 1.167(9) .
C2 Fe1 1.924(8) 1_554
C4 N4 1.142(12) .
N3 C3 1.159(9) .
C3 Fe1 1.919(8) 6_657

loop_
_geom_hbond_atom_site_label_D
_geom_hbond_atom_site_label_H
_geom_hbond_atom_site_label_A
_geom_hbond_distance_DH
_geom_hbond_distance_HA
_geom_hbond_distance_DA
_geom_hbond_angle_DHA
O3 H3B N4 0.90 2.11 2.814(10) 133.9

loop_
_smtbx_masks_void_nr
_smtbx_masks_void_average_x
_smtbx_masks_void_average_y
_smtbx_masks_void_average_z
_smtbx_masks_void_volume
_smtbx_masks_void_count_electrons
_smtbx_masks_void_content
1 0.134 0.250 0.950 133.7 31.1 3H2O
2 -0.134 0.750 0.050 133.7 30.5 3H2O
3 0.366 0.750 0.450 133.7 31.0 3H2O
4 0.634 0.250 0.550 133.7 30.7 3H2O
